data_7702809
loop_
_publ_author_name
'Saimiya, Hiromi'
'Sunatsuki, Yukinari'
'Kojima, Masaaki'
'Kashino, Setsuo'
'Kambe, Takashi'
'Hirotsu, Masakazu'
'Akashi, Haruo'
'Nakajima, Kiyohiko'
'Tokii, Tadashi'

_publ_section_title
;
 Antiferromagnetism induced by successive protonation of terminal phenol
 groups of a bis(\m-phenoxide)-bridged dicopper(II,II) complex
;
_journal_coden_ASTM JCSDAA
_journal_issue 19
_journal_name_full 'Journal of the Chemical Society, Dalton Transactions'
_journal_page_first 3737
_journal_page_last 3742
_journal_paper_doi 10.1039/B201741E
_journal_year 2002
_chemical_formula_moiety '[Cu2(L)(HL)]ClO4.CH3OH.H2O '
_chemical_formula_sum 'C74 H102 Cl2 Cu4 N8 O20'
_chemical_formula_weight 1748.75
_space_group_IT_number 14
_space_group_name_Hall '-P 2yab'
_space_group_name_H-M_alt 'P 1 21/a 1'
_symmetry_cell_setting monoclinic
_symmetry_Int_Tables_number 14
_symmetry_space_group_name_H-M 'P 1 21/a 1'
_audit_creation_date 2002-02-05
_audit_creation_method 'by CrystalStructure v2.00'
_cell_angle_alpha 90
_cell_angle_beta 101.7114(8)
_cell_angle_gamma 90
_cell_formula_units_Z 4
_cell_length_a 17.012(1)
_cell_length_b 17.596(1)
_cell_length_c 26.692(2)
_cell_measurement_reflns_used 27119
_cell_measurement_temperature 296.1
_cell_measurement_theta_max 27.5
_cell_measurement_theta_min 1.4
_cell_volume 7823.7(9)
_computing_cell_refinement PROCESS-AUTO
_computing_data_collection PROCESS-AUTO
_computing_data_reduction CrystalStructure
_computing_molecular_graphics ORTEP3
_computing_publication_material 'CrystalStructure Ver. 2.00'
_computing_structure_refinement CRYSTALS
_computing_structure_solution DirectMethod
_diffrn_detector_area_resol_mean 10.00
_diffrn_measured_fraction_theta_full 0.8707
_diffrn_measured_fraction_theta_max 0.8721
_diffrn_measurement_device_type 'Rigaku RAXIS-IV'
_diffrn_measurement_method w
_diffrn_radiation_monochromator graphite
_diffrn_radiation_type 'Mo K\a'
_diffrn_radiation_wavelength 0.7107
_diffrn_reflns_av_R_equivalents 0.059
_diffrn_reflns_limit_h_max 22
_diffrn_reflns_limit_h_min -21
_diffrn_reflns_limit_k_max 22
_diffrn_reflns_limit_k_min -19
_diffrn_reflns_limit_l_max 34
_diffrn_reflns_limit_l_min -33
_diffrn_reflns_number 32725
_diffrn_reflns_theta_full 27.50
_diffrn_reflns_theta_max 27.48
_exptl_absorpt_coefficient_mu 1.217
_exptl_absorpt_correction_T_max 0.885
_exptl_absorpt_correction_T_min 0.715
_exptl_absorpt_correction_type multi-scan
_exptl_absorpt_process_details
;
Higashi, T. (1995). Program for Absorption Correction.
Rigaku Corporation, Tokyo, Japan.
;
_exptl_crystal_colour 'dark green'
_exptl_crystal_density_diffrn 1.484
_exptl_crystal_density_method 'not measured'
_exptl_crystal_description prism
_exptl_crystal_size_max 0.30
_exptl_crystal_size_mid 0.20
_exptl_crystal_size_min 0.10
_refine_diff_density_max 3.95
_refine_diff_density_min -3.19
_refine_ls_extinction_method none
_refine_ls_goodness_of_fit_ref 1.300
_refine_ls_hydrogen_treatment noref
_refine_ls_number_parameters 973
_refine_ls_number_reflns 15658
_refine_ls_R_factor_gt 0.0800
_refine_ls_shift/su_max 0.0060
_refine_ls_structure_factor_coef Fsqd
_refine_ls_weighting_details 'w = 1/[0.002Fo^2^ + 1.000\s^2^(Fo)]/(4Fo^2^)'
_refine_ls_weighting_scheme calc
_refine_ls_wR_factor_ref 0.1970
_reflns_number_gt 9496
_reflns_number_total 16152
_reflns_threshold_expression F^2^>2.0\s(F^2^)
_cod_data_source_file b201741e.txt
_cod_data_source_block compound3
_cod_original_cell_volume 7824.0(8)
_cod_original_sg_symbol_H-M P21/a
_cod_original_formula_sum 'C74 H102 Cl2 Cu4 N8 O20 '
_cod_database_code 7702809

loop_
_symmetry_equiv_pos_as_xyz
x,y,z
-x,-y,-z
-x+1/2,y+1/2,-z
x+1/2,-y+1/2,z

loop_
_atom_site_label
_atom_site_type_symbol
_atom_site_fract_x
_atom_site_fract_y
_atom_site_fract_z
_atom_site_U_iso_or_equiv
_atom_site_adp_type
_atom_site_occupancy
_atom_site_symmetry_multiplicity
_atom_site_calc_flag
Cu1 Cu 0.75796(4) 0.14458(4) 0.42898(3) 0.0283(2) Uani 1.00 1 d
Cu2 Cu 0.83967(4) 0.15135(4) 0.33431(3) 0.0266(2) Uani 1.00 1 d
Cu3 Cu 0.80712(5) -0.14797(4) 0.06251(3) 0.0349(2) Uani 1.00 1 d
Cu4 Cu 0.94913(5) -0.15923(4) 0.15640(3) 0.0324(2) Uani 1.00 1 d
Cl1 Cl 0.9748(1) -0.3495(1) -0.13381(7) 0.0458(5) Uani 1.00 1 d
Cl2 Cl 1.0439(1) 0.35282(9) 0.61918(7) 0.0438(4) Uani 1.00 1 d
O1 O 0.7938(2) 0.0788(2) 0.3773(1) 0.028(1) Uani 1.00 1 d
O2 O 0.8695(2) 0.1107(2) 0.4863(1) 0.033(1) Uani 1.00 1 d
O3 O 0.8086(3) 0.2180(2) 0.3929(1) 0.031(1) Uani 1.00 1 d
O4 O 0.9537(2) 0.1264(2) 0.3629(1) 0.029(1) Uani 1.00 1 d
O5 O 0.8764(3) -0.0843(2) 0.1159(1) 0.033(1) Uani 1.00 1 d
O6 O 0.8788(3) -0.1087(3) 0.0060(2) 0.044(1) Uani 1.00 1 d
O7 O 0.8857(3) -0.2219(2) 0.0946(2) 0.040(1) Uani 1.00 1 d
O8 O 1.0462(3) -0.1290(2) 0.1304(2) 0.040(1) Uani 1.00 1 d
O9 O 0.9283(4) -0.2840(3) -0.1470(3) 0.086(2) Uani 1.00 1 d
O17 O 1.0030(2) 0.1369(2) 0.4614(1) 0.032(1) Uani 1.00 1 d
O11 O 1.0179(5) -0.3582(5) -0.1742(3) 0.120(3) Uani 1.00 1 d
O12 O 0.9208(6) -0.4114(4) -0.1330(4) 0.130(4) Uani 1.00 1 d
O13 O 1.086(1) 0.4103(6) 0.6481(7) 0.253(9) Uani 1.00 1 d
O14 O 0.9664(5) 0.365(1) 0.6197(6) 0.246(7) Uani 1.00 1 d
O15 O 1.0630(7) 0.3440(8) 0.5715(3) 0.201(6) Uani 1.00 1 d
O16 O 1.056(1) 0.2897(5) 0.6429(4) 0.232(7) Uani 1.00 1 d
O20 O 1.001(1) 0.4939(7) 0.7269(5) 0.291(8) Uani 1.00 1 d
O18 O 1.0274(3) -0.1398(2) 0.0317(2) 0.039(1) Uani 1.00 1 d
O19 O 0.8407(8) 0.4007(6) 0.7207(4) 0.172(5) Uani 1.00 1 d
O10 O 1.0288(4) -0.3393(5) -0.0871(2) 0.103(3) Uani 1.00 1 d
N1 N 0.6993(3) 0.0595(3) 0.4581(2) 0.033(1) Uani 1.00 1 d
N2 N 0.6715(3) 0.2157(3) 0.4448(2) 0.030(1) Uani 1.00 1 d
N3 N 0.8670(3) 0.2435(3) 0.2951(2) 0.030(1) Uani 1.00 1 d
N4 N 0.7502(3) 0.1299(3) 0.2695(2) 0.030(1) Uani 1.00 1 d
N5 N 0.7283(3) -0.0632(3) 0.0369(2) 0.036(1) Uani 1.00 1 d
N6 N 0.7117(4) -0.2212(3) 0.0468(2) 0.043(2) Uani 1.00 1 d
N7 N 1.0010(3) -0.2538(3) 0.1918(2) 0.035(1) Uani 1.00 1 d
N8 N 0.9070(3) -0.1382(3) 0.2221(2) 0.035(1) Uani 1.00 1 d
C1 C 0.7995(4) 0.0022(3) 0.3816(2) 0.029(1) Uani 1.00 1 d
C2 C 0.8646(4) -0.0374(3) 0.3705(2) 0.031(2) Uani 1.00 1 d
C3 C 0.8671(4) -0.1156(3) 0.3737(2) 0.034(2) Uani 1.00 1 d
C4 C 0.8069(5) -0.1564(3) 0.3887(3) 0.044(2) Uani 1.00 1 d
C5 C 0.7432(4) -0.1181(3) 0.4016(3) 0.041(2) Uani 1.00 1 d
C6 C 0.7388(4) -0.0380(3) 0.3993(2) 0.033(2) Uani 1.00 1 d
C7 C 0.6710(4) 0.0038(3) 0.4159(3) 0.036(2) Uani 1.00 1 d
C8 C 0.7498(4) 0.0186(4) 0.5038(2) 0.036(2) Uani 1.00 1 d
C9 C 0.7914(4) 0.0703(3) 0.5446(2) 0.035(2) Uani 1.00 1 d
C10 C 0.7723(4) 0.0758(4) 0.5928(3) 0.046(2) Uani 1.00 1 d
C11 C 0.8143(6) 0.1247(5) 0.6300(3) 0.059(3) Uani 1.00 1 d
C12 C 0.8785(5) 0.1676(4) 0.6202(3) 0.053(2) Uani 1.00 1 d
C13 C 0.8994(4) 0.1630(4) 0.5725(3) 0.040(2) Uani 1.00 1 d
C14 C 0.8549(4) 0.1148(3) 0.5353(2) 0.032(2) Uani 1.00 1 d
C15 C 0.6286(4) 0.0943(4) 0.4739(3) 0.040(2) Uani 1.00 1 d
C16 C 0.6014(4) 0.1638(4) 0.4421(3) 0.037(2) Uani 1.00 1 d
C17 C 0.6923(4) 0.2539(4) 0.4961(3) 0.041(2) Uani 1.00 1 d
C18 C 0.6488(4) 0.2766(3) 0.4051(2) 0.038(2) Uani 1.00 1 d
C19 C 0.8470(4) 0.2851(3) 0.4069(2) 0.033(2) Uani 1.00 1 d
C20 C 0.8732(4) 0.3065(3) 0.4572(2) 0.036(2) Uani 1.00 1 d
C21 C 0.9082(4) 0.3778(4) 0.4693(3) 0.044(2) Uani 1.00 1 d
C22 C 0.9150(4) 0.4279(3) 0.4309(3) 0.043(2) Uani 1.00 1 d
C23 C 0.8907(4) 0.4072(3) 0.3805(3) 0.042(2) Uani 1.00 1 d
C24 C 0.8565(4) 0.3347(3) 0.3675(2) 0.033(2) Uani 1.00 1 d
C25 C 0.8272(4) 0.3134(3) 0.3121(2) 0.034(2) Uani 1.00 1 d
C26 C 0.9563(4) 0.2572(3) 0.3028(2) 0.031(2) Uani 1.00 1 d
C27 C 1.0029(4) 0.1874(3) 0.2956(2) 0.030(2) Uani 1.00 1 d
C28 C 1.0531(4) 0.1847(4) 0.2599(2) 0.035(2) Uani 1.00 1 d
C29 C 1.1044(4) 0.1230(4) 0.2584(3) 0.037(2) Uani 1.00 1 d
C30 C 1.1053(4) 0.0646(4) 0.2928(3) 0.037(2) Uani 1.00 1 d
C31 C 1.0551(4) 0.0652(3) 0.3283(2) 0.032(2) Uani 1.00 1 d
C32 C 1.0037(3) 0.1261(3) 0.3296(2) 0.026(1) Uani 1.00 1 d
C33 C 0.7487(4) 0.1949(3) 0.2341(2) 0.031(2) Uani 1.00 1 d
C34 C 0.8335(4) 0.2278(3) 0.2404(2) 0.035(2) Uani 1.00 1 d
C35 C 0.6697(4) 0.1184(4) 0.2798(3) 0.044(2) Uani 1.00 1 d
C36 C 0.7764(5) 0.0606(4) 0.2461(3) 0.049(2) Uani 1.00 1 d
C37 C 0.8754(4) -0.0072(3) 0.1172(2) 0.033(2) Uani 1.00 1 d
C38 C 0.9459(4) 0.0338(3) 0.1334(2) 0.037(2) Uani 1.00 1 d
C39 C 0.9433(5) 0.1137(4) 0.1354(3) 0.042(2) Uani 1.00 1 d
C40 C 0.8701(5) 0.1513(4) 0.1208(2) 0.043(2) Uani 1.00 1 d
C41 C 0.8007(4) 0.1102(4) 0.1038(3) 0.041(2) Uani 1.00 1 d
C42 C 0.8016(4) 0.0313(4) 0.1016(2) 0.033(2) Uani 1.00 1 d
C43 C 0.7251(4) -0.0109(4) 0.0820(3) 0.040(2) Uani 1.00 1 d
C44 C 0.7476(4) -0.0170(4) -0.0061(2) 0.039(2) Uani 1.00 1 d
C45 C 0.7628(4) -0.0650(3) -0.0496(2) 0.036(2) Uani 1.00 1 d
C46 C 0.7105(4) -0.0652(4) -0.0973(3) 0.042(2) Uani 1.00 1 d
C47 C 0.7285(5) -0.1085(4) -0.1371(3) 0.047(2) Uani 1.00 1 d
C48 C 0.7992(5) -0.1503(4) -0.1292(3) 0.049(2) Uani 1.00 1 d
C49 C 0.8521(4) -0.1505(4) -0.0820(3) 0.040(2) Uani 1.00 1 d
C50 C 0.8335(4) -0.1078(4) -0.0426(2) 0.036(2) Uani 1.00 1 d
C51 C 0.6475(4) -0.1004(4) 0.0196(3) 0.045(2) Uani 1.00 1 d
C52 C 0.6419(4) -0.1710(4) 0.0501(3) 0.044(2) Uani 1.00 1 d
C53 C 0.6988(5) -0.2567(4) -0.0046(3) 0.053(2) Uani 1.00 1 d
C54 C 0.7175(5) -0.2819(4) 0.0859(3) 0.047(2) Uani 1.00 1 d
C55 C 0.9116(4) -0.2896(4) 0.0801(3) 0.042(2) Uani 1.00 1 d
C56 C 0.9058(5) -0.3076(4) 0.0282(3) 0.048(2) Uani 1.00 1 d
C57 C 0.9334(5) -0.3794(4) 0.0148(3) 0.055(2) Uani 1.00 1 d
C58 C 0.9609(6) -0.4315(4) 0.0517(3) 0.061(3) Uani 1.00 1 d
C59 C 0.9697(5) -0.4118(4) 0.1036(3) 0.051(2) Uani 1.00 1 d
C60 C 0.9456(4) -0.3411(3) 0.1178(3) 0.041(2) Uani 1.00 1 d
C61 C 0.9510(4) -0.3227(4) 0.1733(3) 0.042(2) Uani 1.00 1 d
C62 C 1.0850(5) -0.2651(4) 0.1836(3) 0.044(2) Uani 1.00 1 d
C63 C 1.1358(4) -0.1943(4) 0.1957(2) 0.038(2) Uani 1.00 1 d
C64 C 1.2076(4) -0.1956(4) 0.2335(3) 0.043(2) Uani 1.00 1 d
C65 C 1.2586(4) -0.1317(5) 0.2416(3) 0.052(2) Uani 1.00 1 d
C66 C 1.2353(4) -0.0692(4) 0.2102(3) 0.050(2) Uani 1.00 1 d
C67 C 1.1667(4) -0.0662(4) 0.1728(3) 0.044(2) Uani 1.00 1 d
C68 C 1.1149(4) -0.1288(4) 0.1659(2) 0.037(2) Uani 1.00 1 d
C69 C 1.0035(5) -0.2431(4) 0.2480(3) 0.042(2) Uani 1.00 1 d
C70 C 0.9240(4) -0.2081(3) 0.2539(2) 0.038(2) Uani 1.00 1 d
C71 C 0.9562(4) -0.0734(4) 0.2492(2) 0.039(2) Uani 1.00 1 d
C72 C 0.8218(4) -0.1209(4) 0.2142(3) 0.040(2) Uani 1.00 1 d
C73 C 1.0576(4) 0.0746(4) 0.4753(3) 0.039(2) Uani 1.00 1 d
C74 C 1.0716(4) -0.0766(4) 0.0180(3) 0.051(2) Uani 1.00 1 d
H1 H 0.9074 -0.0105 0.3608 0.0374 Uiso 1.00 1 c
H2 H 0.9114 -0.1419 0.3654 0.0411 Uiso 1.00 1 c
H3 H 0.8089 -0.2103 0.3899 0.0528 Uiso 1.00 1 c
H4 H 0.7019 -0.1458 0.4125 0.0491 Uiso 1.00 1 c
H5 H 0.6371 -0.0323 0.4274 0.0430 Uiso 1.00 1 c
H6 H 0.6414 0.0305 0.3872 0.0430 Uiso 1.00 1 c
H7 H 0.7156 -0.0139 0.5181 0.0434 Uiso 1.00 1 c
H8 H 0.7892 -0.0110 0.4920 0.0434 Uiso 1.00 1 c
H9 H 0.7300 0.0455 0.6005 0.0550 Uiso 1.00 1 c
H10 H 0.7992 0.1290 0.6622 0.0719 Uiso 1.00 1 c
H11 H 0.9076 0.1997 0.6458 0.0629 Uiso 1.00 1 c
H12 H 0.9429 0.1917 0.5652 0.0474 Uiso 1.00 1 c
H13 H 0.5862 0.0584 0.4693 0.0478 Uiso 1.00 1 c
H14 H 0.6429 0.1084 0.5089 0.0478 Uiso 1.00 1 c
H15 H 0.5604 0.1891 0.4552 0.0446 Uiso 1.00 1 c
H16 H 0.5813 0.1496 0.4076 0.0446 Uiso 1.00 1 c
H17 H 0.7066 0.2167 0.5219 0.0496 Uiso 1.00 1 c
H18 H 0.7358 0.2878 0.4966 0.0496 Uiso 1.00 1 c
H19 H 0.6468 0.2817 0.5018 0.0496 Uiso 1.00 1 c
H20 H 0.6927 0.3101 0.4062 0.0461 Uiso 1.00 1 c
H21 H 0.6349 0.2539 0.3723 0.0461 Uiso 1.00 1 c
H22 H 0.6040 0.3042 0.4119 0.0461 Uiso 1.00 1 c
H23 H 0.8674 0.2724 0.4838 0.0434 Uiso 1.00 1 c
H24 H 0.9275 0.3918 0.5041 0.0524 Uiso 1.00 1 c
H25 H 0.9365 0.4772 0.4393 0.0515 Uiso 1.00 1 c
H26 H 0.8970 0.4417 0.3542 0.0506 Uiso 1.00 1 c
H27 H 0.8369 0.3551 0.2917 0.0404 Uiso 1.00 1 c
H28 H 0.7711 0.3041 0.3068 0.0404 Uiso 1.00 1 c
H29 H 0.9654 0.2943 0.2787 0.0375 Uiso 1.00 1 c
H30 H 0.9750 0.2756 0.3365 0.0375 Uiso 1.00 1 c
H31 H 1.0520 0.2255 0.2363 0.0423 Uiso 1.00 1 c
H32 H 1.1382 0.1214 0.2340 0.0442 Uiso 1.00 1 c
H33 H 1.1409 0.0230 0.2925 0.0437 Uiso 1.00 1 c
H34 H 1.0561 0.0239 0.3515 0.0384 Uiso 1.00 1 c
H35 H 0.8317 0.2737 0.2216 0.0423 Uiso 1.00 1 c
H36 H 0.8672 0.1923 0.2280 0.0423 Uiso 1.00 1 c
H37 H 0.7309 0.1781 0.1998 0.0378 Uiso 1.00 1 c
H38 H 0.7133 0.2329 0.2418 0.0378 Uiso 1.00 1 c
H39 H 0.6532 0.1630 0.2947 0.0527 Uiso 1.00 1 c
H40 H 0.6332 0.1077 0.2486 0.0527 Uiso 1.00 1 c
H41 H 0.6707 0.0768 0.3026 0.0527 Uiso 1.00 1 c
H42 H 0.7770 0.0188 0.2688 0.0576 Uiso 1.00 1 c
H43 H 0.7397 0.0500 0.2149 0.0576 Uiso 1.00 1 c
H44 H 0.8283 0.0682 0.2395 0.0576 Uiso 1.00 1 c
H45 H 0.9956 0.0079 0.1429 0.0440 Uiso 1.00 1 c
H46 H 0.9915 0.1418 0.1466 0.0507 Uiso 1.00 1 c
H47 H 0.8680 0.2053 0.1227 0.0510 Uiso 1.00 1 c
H48 H 0.7514 0.1367 0.0934 0.0494 Uiso 1.00 1 c
H49 H 0.6835 0.0253 0.0714 0.0477 Uiso 1.00 1 c
H50 H 0.7129 -0.0408 0.1090 0.0477 Uiso 1.00 1 c
H51 H 0.7039 0.0159 -0.0185 0.0471 Uiso 1.00 1 c
H52 H 0.7944 0.0122 0.0067 0.0471 Uiso 1.00 1 c
H53 H 0.6629 -0.0357 -0.1027 0.0501 Uiso 1.00 1 c
H54 H 0.6929 -0.1096 -0.1694 0.0562 Uiso 1.00 1 c
H55 H 0.8117 -0.1794 -0.1566 0.0591 Uiso 1.00 1 c
H56 H 0.9000 -0.1796 -0.0771 0.0480 Uiso 1.00 1 c
H57 H 0.6066 -0.0658 0.0243 0.0543 Uiso 1.00 1 c
H58 H 0.6404 -0.1131 -0.0156 0.0543 Uiso 1.00 1 c
H59 H 0.5932 -0.1966 0.0368 0.0534 Uiso 1.00 1 c
H60 H 0.6436 -0.1578 0.0849 0.0534 Uiso 1.00 1 c
H61 H 0.6502 -0.2851 -0.0104 0.0634 Uiso 1.00 1 c
H62 H 0.6952 -0.2182 -0.0299 0.0634 Uiso 1.00 1 c
H63 H 0.7423 -0.2896 -0.0065 0.0634 Uiso 1.00 1 c
H64 H 0.6693 -0.3108 0.0800 0.0561 Uiso 1.00 1 c
H65 H 0.7615 -0.3145 0.0839 0.0561 Uiso 1.00 1 c
H66 H 0.7257 -0.2598 0.1190 0.0561 Uiso 1.00 1 c
H67 H 0.8837 -0.2722 0.0024 0.0583 Uiso 1.00 1 c
H68 H 0.9322 -0.3908 -0.0202 0.0654 Uiso 1.00 1 c
H69 H 0.9747 -0.4810 0.0425 0.0738 Uiso 1.00 1 c
H70 H 0.9919 -0.4474 0.1291 0.0608 Uiso 1.00 1 c
H71 H 0.9739 -0.3652 0.1930 0.0503 Uiso 1.00 1 c
H72 H 0.8983 -0.3143 0.1787 0.0503 Uiso 1.00 1 c
H73 H 1.1095 -0.3052 0.2053 0.0530 Uiso 1.00 1 c
H74 H 1.0829 -0.2787 0.1490 0.0530 Uiso 1.00 1 c
H75 H 1.2214 -0.2402 0.2535 0.0515 Uiso 1.00 1 c
H76 H 1.3064 -0.1316 0.2673 0.0625 Uiso 1.00 1 c
H77 H 1.2691 -0.0256 0.2149 0.0608 Uiso 1.00 1 c
H78 H 1.1545 -0.0223 0.1520 0.0521 Uiso 1.00 1 c
H79 H 1.0108 -0.2906 0.2650 0.0501 Uiso 1.00 1 c
H80 H 1.0465 -0.2100 0.2622 0.0501 Uiso 1.00 1 c
H81 H 0.9270 -0.1954 0.2889 0.0463 Uiso 1.00 1 c
H82 H 0.8823 -0.2439 0.2434 0.0463 Uiso 1.00 1 c
H83 H 1.0114 -0.0858 0.2542 0.0471 Uiso 1.00 1 c
H84 H 0.9457 -0.0288 0.2290 0.0471 Uiso 1.00 1 c
H85 H 0.9419 -0.0652 0.2814 0.0471 Uiso 1.00 1 c
H86 H 0.8075 -0.1124 0.2464 0.0481 Uiso 1.00 1 c
H87 H 0.8108 -0.0763 0.1938 0.0481 Uiso 1.00 1 c
H88 H 0.7918 -0.1622 0.1974 0.0481 Uiso 1.00 1 c
H92 H 1.1265 -0.0906 0.0216 0.0609 Uiso 1.00 1 c
H93 H 1.0505 -0.0623 -0.0162 0.0609 Uiso 1.00 1 c
H94 H 1.0677 -0.0351 0.0403 0.0609 Uiso 1.00 1 c

loop_
_atom_site_aniso_label
_atom_site_aniso_U_11
_atom_site_aniso_U_22
_atom_site_aniso_U_33
_atom_site_aniso_U_12
_atom_site_aniso_U_13
_atom_site_aniso_U_23
Cu1 0.0272(4) 0.0343(4) 0.0267(4) 0.0067(3) 0.0128(3) 0.0051(3)
Cu2 0.0274(4) 0.0307(4) 0.0231(3) 0.0043(3) 0.0086(3) 0.0044(3)
Cu3 0.0350(4) 0.0428(4) 0.0291(4) -0.0131(4) 0.0113(3) -0.0057(3)
Cu4 0.0384(4) 0.0349(4) 0.0267(4) -0.0036(3) 0.0134(3) -0.0062(3)
Cl1 0.0426(9) 0.0533(9) 0.0404(9) 0.0059(8) 0.0060(7) 0.0050(7)
Cl2 0.0415(9) 0.0400(8) 0.048(1) -0.0014(7) 0.0041(8) 0.0145(7)
O1 0.029(2) 0.029(2) 0.027(2) 0.003(2) 0.011(2) 0.005(2)
O2 0.026(2) 0.053(2) 0.021(2) 0.005(2) 0.005(2) 0.008(2)
O3 0.038(2) 0.026(2) 0.032(2) 0.004(2) 0.017(2) -0.001(2)
O4 0.023(2) 0.040(2) 0.025(2) 0.005(2) 0.011(2) 0.007(2)
O5 0.033(2) 0.039(2) 0.029(2) -0.010(2) 0.007(2) -0.007(2)
O6 0.036(3) 0.075(3) 0.023(2) -0.014(2) 0.010(2) -0.002(2)
O7 0.042(3) 0.040(2) 0.039(3) -0.007(2) 0.014(2) -0.017(2)
O8 0.038(2) 0.051(3) 0.033(2) -0.003(2) 0.012(2) -0.001(2)
O9 0.089(5) 0.065(4) 0.096(5) 0.033(4) -0.004(4) 0.015(3)
O17 0.025(2) 0.041(2) 0.029(2) 0.003(2) 0.007(2) 0.007(2)
O11 0.079(5) 0.22(1) 0.065(5) 0.022(6) 0.031(5) -0.004(5)
O12 0.19(1) 0.056(4) 0.158(8) -0.042(5) 0.060(8) 0.010(4)
O13 0.34(2) 0.114(8) 0.34(2) -0.07(1) 0.15(2) -0.05(1)
O14 0.043(5) 0.43(2) 0.25(2) 0.047(9) 0.007(8) -0.15(1)
O15 0.16(1) 0.41(2) 0.045(5) -0.03(1) 0.045(6) 0.036(8)
O16 0.46(2) 0.115(7) 0.152(9) 0.13(1) 0.15(1) 0.094(7)
O20 0.42(2) 0.26(1) 0.27(1) 0.29(2) 0.27(2) 0.18(1)
O18 0.038(2) 0.040(2) 0.044(3) -0.004(2) 0.015(2) 0.002(2)
O19 0.20(1) 0.161(9) 0.134(9) 0.046(8) -0.027(9) 0.026(7)
O10 0.055(4) 0.205(8) 0.039(3) 0.008(5) -0.014(3) 0.021(4)
N1 0.025(3) 0.043(3) 0.033(3) 0.009(2) 0.014(2) 0.010(2)
N2 0.030(3) 0.039(3) 0.023(2) 0.011(2) 0.008(2) 0.002(2)
N3 0.031(3) 0.033(2) 0.029(3) 0.002(2) 0.013(2) 0.006(2)
N4 0.034(3) 0.033(2) 0.025(3) 0.007(2) 0.009(2) 0.004(2)
N5 0.033(3) 0.051(3) 0.025(3) -0.018(2) 0.009(2) 0.001(2)
N6 0.048(4) 0.053(3) 0.030(3) -0.014(3) 0.014(3) -0.003(2)
N7 0.041(3) 0.040(3) 0.029(3) 0.005(2) 0.015(2) -0.007(2)
N8 0.042(3) 0.035(3) 0.030(3) -0.006(2) 0.015(2) -0.009(2)
C1 0.032(3) 0.032(3) 0.023(3) 0.001(2) 0.009(2) 0.005(2)
C2 0.036(3) 0.036(3) 0.022(3) 0.002(3) 0.009(3) -0.001(2)
C3 0.045(4) 0.032(3) 0.028(3) 0.004(3) 0.015(3) -0.002(2)
C4 0.060(5) 0.037(3) 0.038(4) 0.005(3) 0.016(3) 0.002(3)
C5 0.049(4) 0.034(3) 0.043(4) -0.005(3) 0.016(3) 0.008(3)
C6 0.030(3) 0.038(3) 0.030(3) -0.001(3) 0.007(3) 0.002(2)
C7 0.031(3) 0.040(3) 0.038(4) -0.005(3) 0.009(3) 0.010(3)
C8 0.029(3) 0.046(3) 0.036(3) 0.009(3) 0.011(3) 0.018(3)
C9 0.038(4) 0.044(3) 0.027(3) 0.012(3) 0.014(3) 0.007(3)
C10 0.043(4) 0.070(5) 0.029(4) 0.011(4) 0.020(3) 0.012(3)
C11 0.084(6) 0.067(5) 0.034(4) 0.016(5) 0.028(4) 0.009(3)
C12 0.067(5) 0.060(4) 0.032(4) 0.007(4) 0.010(4) -0.001(3)
C13 0.041(4) 0.048(4) 0.032(3) 0.005(3) 0.012(3) 0.004(3)
C14 0.034(3) 0.042(3) 0.021(3) 0.008(3) 0.009(3) 0.005(2)
C15 0.033(4) 0.050(4) 0.043(4) 0.008(3) 0.021(3) 0.015(3)
C16 0.023(3) 0.055(4) 0.037(4) 0.013(3) 0.011(3) 0.009(3)
C17 0.047(4) 0.048(4) 0.032(3) 0.013(3) 0.016(3) -0.001(3)
C18 0.041(4) 0.041(3) 0.034(3) 0.017(3) 0.011(3) 0.007(3)
C19 0.036(4) 0.033(3) 0.035(3) 0.004(3) 0.017(3) -0.003(2)
C20 0.040(4) 0.035(3) 0.033(3) 0.010(3) 0.007(3) -0.001(2)
C21 0.047(4) 0.043(3) 0.042(4) 0.015(3) 0.011(3) -0.013(3)
C22 0.040(4) 0.030(3) 0.057(5) 0.005(3) 0.009(3) -0.008(3)
C23 0.042(4) 0.032(3) 0.057(5) 0.007(3) 0.023(4) 0.002(3)
C24 0.036(3) 0.028(3) 0.036(3) 0.010(3) 0.011(3) 0.003(2)
C25 0.037(3) 0.028(3) 0.037(3) 0.008(3) 0.010(3) 0.013(2)
C26 0.026(3) 0.035(3) 0.036(3) 0.003(2) 0.011(3) 0.006(2)
C27 0.030(3) 0.039(3) 0.022(3) -0.004(3) 0.009(2) 0.001(2)
C28 0.037(4) 0.044(3) 0.027(3) -0.009(3) 0.013(3) 0.002(3)
C29 0.033(3) 0.046(3) 0.036(4) -0.004(3) 0.018(3) -0.009(3)
C30 0.027(3) 0.043(3) 0.043(4) 0.002(3) 0.015(3) -0.009(3)
C31 0.027(3) 0.036(3) 0.036(3) -0.002(3) 0.011(3) 0.001(2)
C32 0.020(3) 0.036(3) 0.024(3) 0.003(2) 0.010(2) 0.002(2)
C33 0.028(3) 0.036(3) 0.030(3) 0.009(3) 0.005(3) 0.006(2)
C34 0.042(4) 0.040(3) 0.024(3) 0.001(3) 0.007(3) 0.011(2)
C35 0.041(4) 0.059(4) 0.032(4) -0.003(3) 0.007(3) 0.004(3)
C36 0.077(5) 0.040(3) 0.030(4) 0.020(4) 0.014(4) 0.002(3)
C37 0.038(3) 0.031(3) 0.029(3) -0.011(3) 0.007(3) -0.009(2)
C38 0.040(4) 0.042(3) 0.029(3) -0.002(3) 0.008(3) -0.005(3)
C39 0.056(4) 0.043(3) 0.030(3) -0.014(3) 0.010(3) -0.004(3)
C40 0.063(5) 0.040(3) 0.026(3) -0.002(3) 0.011(3) 0.000(3)
C41 0.051(4) 0.046(4) 0.029(3) 0.001(3) 0.014(3) -0.000(3)
C42 0.031(3) 0.047(3) 0.023(3) -0.002(3) 0.012(3) 0.001(2)
C43 0.039(4) 0.049(4) 0.034(4) -0.001(3) 0.016(3) 0.003(3)
C44 0.045(4) 0.050(4) 0.027(3) -0.016(3) 0.015(3) 0.000(3)
C45 0.040(4) 0.041(3) 0.026(3) -0.015(3) 0.007(3) -0.002(2)
C46 0.050(4) 0.042(3) 0.031(3) -0.011(3) 0.004(3) 0.001(3)
C47 0.054(5) 0.045(4) 0.037(4) -0.010(3) -0.000(3) -0.001(3)
C48 0.072(5) 0.050(4) 0.028(3) -0.016(4) 0.015(4) -0.006(3)
C49 0.045(4) 0.046(4) 0.032(3) -0.009(3) 0.015(3) 0.002(3)
C50 0.037(4) 0.047(3) 0.025(3) -0.019(3) 0.009(3) -0.002(3)
C51 0.032(4) 0.061(4) 0.041(4) -0.017(3) 0.004(3) 0.008(3)
C52 0.034(4) 0.062(4) 0.037(4) -0.016(3) 0.010(3) 0.002(3)
C53 0.065(5) 0.065(4) 0.031(4) -0.032(4) 0.015(4) -0.013(3)
C54 0.054(5) 0.052(4) 0.036(4) -0.028(3) 0.014(3) -0.005(3)
C55 0.053(4) 0.039(3) 0.042(4) -0.026(3) 0.029(3) -0.016(3)
C56 0.060(5) 0.050(4) 0.045(4) -0.026(4) 0.030(4) -0.021(3)
C57 0.062(5) 0.057(4) 0.059(5) -0.036(4) 0.041(4) -0.033(4)
C58 0.087(6) 0.045(4) 0.067(5) -0.026(4) 0.050(5) -0.026(4)
C59 0.067(5) 0.040(4) 0.054(5) -0.014(4) 0.036(4) -0.010(3)
C60 0.051(4) 0.035(3) 0.044(4) -0.010(3) 0.029(3) -0.011(3)
C61 0.050(4) 0.034(3) 0.047(4) -0.006(3) 0.020(3) -0.003(3)
C62 0.054(4) 0.045(4) 0.039(4) 0.001(3) 0.021(3) -0.009(3)
C63 0.041(4) 0.045(3) 0.033(3) 0.007(3) 0.019(3) -0.008(3)
C64 0.046(4) 0.046(4) 0.039(4) 0.014(3) 0.015(3) -0.004(3)
C65 0.036(4) 0.072(5) 0.049(5) 0.000(4) 0.012(3) -0.014(4)
C66 0.040(4) 0.058(4) 0.054(5) -0.010(4) 0.013(4) -0.014(4)
C67 0.036(4) 0.048(4) 0.047(4) -0.010(3) 0.010(3) -0.006(3)
C68 0.036(3) 0.047(3) 0.032(3) 0.000(3) 0.016(3) -0.005(3)
C69 0.055(4) 0.044(4) 0.031(3) 0.002(3) 0.017(3) -0.002(3)
C70 0.054(4) 0.036(3) 0.030(3) -0.007(3) 0.019(3) -0.007(3)
C71 0.040(4) 0.048(4) 0.032(3) -0.004(3) 0.012(3) -0.015(3)
C72 0.039(4) 0.048(4) 0.039(4) -0.002(3) 0.020(3) -0.007(3)
C73 0.039(4) 0.041(3) 0.035(4) 0.012(3) 0.005(3) 0.010(3)
C74 0.042(4) 0.052(4) 0.061(5) -0.005(3) 0.013(4) 0.020(3)

loop_
_atom_type_symbol
_atom_type_description
_atom_type_scat_dispersion_real
_atom_type_scat_dispersion_imag
_atom_type_scat_source
N N 0.011 0.006
;
International Tables for Crystallography
(1992, Vol. C, Tables 4.2.6.8 and 6.1.1.4)
;
O O 0.017 0.010
;
International Tables for Crystallography
(1992, Vol. C, Tables 4.2.6.8 and 6.1.1.4)
;
Cl Cl 0.174 0.200
;
International Tables for Crystallography
(1992, Vol. C, Tables 4.2.6.8 and 6.1.1.4)
;
Cu Cu 0.284 1.430
;
International Tables for Crystallography
(1992, Vol. C, Tables 4.2.6.8 and 6.1.1.4)
;
H H 0.000 0.000
;
International Tables for Crystallography
(1992, Vol. C, Table 6.1.1.4)
;
C C 0.006 0.003
;
International Tables for Crystallography
(1992, Vol. C, Tables 4.2.6.8 and 6.1.1.4)
;

loop_
_geom_angle_atom_site_label_1
_geom_angle_atom_site_label_2
_geom_angle_atom_site_label_3
_geom_angle
_geom_angle_publ_flag
Cu2 Cu1 O1 38.0(1) yes
Cu2 Cu1 O2 96.1(1) yes
O1 Cu1 O2 88.97(15) yes
Cu2 Cu1 O3 41.27(11) yes
O1 Cu1 O3 79.11(15) yes
O2 Cu1 O3 96.65(16) yes
Cu2 Cu1 N1 132.01(14) yes
O1 Cu1 N1 94.58(17) yes
O2 Cu1 N1 87.55(17) yes
O3 Cu1 N1 172.32(19) yes
Cu2 Cu1 N2 127.03(13) yes
O1 Cu1 N2 146.78(18) yes
O2 Cu1 N2 124.24(17) yes
O3 Cu1 N2 96.18(17) yes
N1 Cu1 N2 86.69(19) yes
Cu1 Cu2 O1 38.20(11) yes
Cu1 Cu2 O3 36.9(1) yes
O1 Cu2 O3 74.99(15) yes
Cu1 Cu2 O4 103.97(11) yes
O1 Cu2 O4 95.95(15) yes
O3 Cu2 O4 102.17(17) yes
Cu1 Cu2 N3 129.23(13) yes
O1 Cu2 N3 166.05(17) yes
O3 Cu2 N3 93.23(16) yes
O4 Cu2 N3 93.81(18) yes
Cu1 Cu2 N4 107.06(13) yes
O1 Cu2 N4 93.27(17) yes
O3 Cu2 N4 117.66(17) yes
O4 Cu2 N4 140.15(17) yes
N3 Cu2 N4 85.55(19) yes
Cu4 Cu3 O5 38.05(12) yes
Cu4 Cu3 O6 97.02(12) yes
O5 Cu3 O6 89.10(16) yes
Cu4 Cu3 O7 41.27(12) yes
O5 Cu3 O7 78.86(17) yes
O6 Cu3 O7 94.79(18) yes
Cu4 Cu3 N5 132.02(15) yes
O5 Cu3 N5 94.72(19) yes
O6 Cu3 N5 87.63(18) yes
O7 Cu3 N5 173.08(19) yes
Cu4 Cu3 N6 125.31(16) yes
O5 Cu3 N6 145.80(18) yes
O6 Cu3 N6 125.10(19) yes
O7 Cu3 N6 96.6(2) yes
N5 Cu3 N6 87.2(2) yes
Cu3 Cu4 O5 38.65(11) yes
Cu3 Cu4 O7 37.60(12) yes
O5 Cu4 O7 75.81(17) yes
Cu3 Cu4 O8 105.40(14) yes
O5 Cu4 O8 95.91(17) yes
O7 Cu4 O8 101.36(18) yes
Cu3 Cu4 N7 128.40(15) yes
O5 Cu4 N7 165.89(19) yes
O7 Cu4 N7 92.34(19) yes
O8 Cu4 N7 93.9(2) yes
Cu3 Cu4 N8 109.11(16) yes
O5 Cu4 N8 93.39(19) yes
O7 Cu4 N8 123.64(19) yes
O8 Cu4 N8 134.95(19) yes
N7 Cu4 N8 86.8(2) yes
O9 Cl1 O11 104.4(5) yes
O9 Cl1 O12 107.4(5) yes
O11 Cl1 O12 111.1(5) yes
O9 Cl1 O10 110.6(5) yes
O11 Cl1 O10 109.9(4) yes
O12 Cl1 O10 113.0(5) yes
O13 Cl2 O14 106.6(9) yes
O13 Cl2 O15 113.7(8) yes
O14 Cl2 O15 116.2(9) yes
O13 Cl2 O16 110.5(11) yes
O14 Cl2 O16 100.6(11) yes
O15 Cl2 O16 108.4(8) yes
Cu1 O1 Cu2 103.81(16) yes
Cu1 O1 C1 123.1(3) yes
Cu2 O1 C1 131.4(3) yes
Cu1 O2 C14 109.8(3) yes
Cu1 O3 Cu2 101.80(16) yes
Cu1 O3 C19 133.2(4) yes
Cu2 O3 C19 120.5(3) yes
Cu2 O4 C32 116.4(3) yes
Cu3 O5 Cu4 103.30(18) yes
Cu3 O5 C37 124.7(4) yes
Cu4 O5 C37 131.5(4) yes
Cu3 O6 C50 111.4(4) yes
Cu3 O7 Cu4 101.14(17) yes
Cu3 O7 C55 134.5(4) yes
Cu4 O7 C55 122.9(4) yes
Cu4 O8 C68 114.8(4) yes
Cu1 N1 C7 107.5(3) yes
Cu1 N1 C8 114.4(4) yes
C7 N1 C8 109.7(5) yes
Cu1 N1 C15 107.0(3) yes
C7 N1 C15 109.2(5) yes
C8 N1 C15 109.1(4) yes
Cu1 N2 C16 102.5(3) yes
Cu1 N2 C17 114.7(4) yes
C16 N2 C17 110.9(5) yes
Cu1 N2 C18 112.6(3) yes
C16 N2 C18 108.3(5) yes
C17 N2 C18 107.6(5) yes
Cu2 N3 C25 109.2(3) yes
Cu2 N3 C26 112.7(3) yes
C25 N3 C26 109.1(4) yes
Cu2 N3 C34 106.0(3) yes
C25 N3 C34 109.9(5) yes
C26 N3 C34 109.9(4) yes
Cu2 N4 C33 107.7(4) yes
Cu2 N4 C35 114.8(4) yes
C33 N4 C35 109.4(5) yes
Cu2 N4 C36 105.5(4) yes
C33 N4 C36 109.6(4) yes
C35 N4 C36 109.8(5) yes
Cu3 N5 C43 107.7(4) yes
Cu3 N5 C44 115.2(4) yes
C43 N5 C44 109.1(5) yes
Cu3 N5 C51 106.4(4) yes
C43 N5 C51 109.1(5) yes
C44 N5 C51 109.2(5) yes
Cu3 N6 C52 102.8(4) yes
Cu3 N6 C53 114.7(4) yes
C52 N6 C53 109.5(6) yes
Cu3 N6 C54 111.9(4) yes
C52 N6 C54 108.9(5) yes
C53 N6 C54 108.9(5) yes
Cu4 N7 C61 110.2(4) yes
Cu4 N7 C62 112.2(4) yes
C61 N7 C62 109.7(5) yes
Cu4 N7 C69 106.5(4) yes
C61 N7 C69 109.1(5) yes
C62 N7 C69 109.1(5) yes
Cu4 N8 C70 106.0(3) yes
Cu4 N8 C71 106.8(3) yes
C70 N8 C71 109.1(5) yes
Cu4 N8 C72 115.0(4) yes
C70 N8 C72 109.2(5) yes
C71 N8 C72 110.5(5) yes
O1 C1 C2 121.8(5) yes
O1 C1 C6 118.9(5) yes
C2 C1 C6 119.3(5) yes
C1 C2 C3 120.3(5) yes
C1 C2 H1 119.8 no
C3 C2 H1 119.9 no
C2 C3 C4 121.5(6) yes
C2 C3 H2 119.3 no
C4 C3 H2 119.2 no
C3 C4 C5 119.1(5) yes
C3 C4 H3 120.5 no
C5 C4 H3 120.4 no
C4 C5 C6 121.0(6) yes
C4 C5 H4 119.6 no
C6 C5 H4 119.4 no
C1 C6 C5 118.7(5) yes
C1 C6 C7 120.6(5) yes
C5 C6 C7 120.7(5) yes
N1 C7 C6 113.1(5) yes
N1 C7 H5 108.4 no
C6 C7 H5 108.6 no
N1 C7 H6 108.6 no
C6 C7 H6 108.5 no
H5 C7 H6 109.5 no
N1 C8 C9 113.9(5) yes
N1 C8 H7 108.3 no
C9 C8 H7 108.3 no
N1 C8 H8 108.4 no
C9 C8 H8 108.4 no
H7 C8 H8 109.4 no
C8 C9 C10 123.7(6) yes
C8 C9 C14 118.9(5) yes
C10 C9 C14 117.4(6) yes
C9 C10 C11 121.2(7) yes
C9 C10 H9 119.3 no
C11 C10 H9 119.5 no
C10 C11 C12 120.5(6) yes
C10 C11 H10 119.9 no
C12 C11 H10 119.6 no
C11 C12 C13 119.7(7) yes
C11 C12 H11 120.2 no
C13 C12 H11 120.2 no
C12 C13 C14 118.8(6) yes
C12 C13 H12 120.8 no
C14 C13 H12 120.4 no
O2 C14 C9 115.7(5) yes
O2 C14 C13 121.9(5) yes
C9 C14 C13 122.4(5) yes
N1 C15 C16 110.5(5) yes
N1 C15 H13 109.1 no
C16 C15 H13 109.3 no
N1 C15 H14 109.1 no
C16 C15 H14 109.3 no
H13 C15 H14 109.6 no
N2 C16 C15 108.5(5) yes
N2 C16 H15 109.5 no
C15 C16 H15 109.8 no
N2 C16 H16 109.5 no
C15 C16 H16 110.0 no
H15 C16 H16 109.5 no
N2 C17 H17 109.4 no
N2 C17 H18 109.5 no
H17 C17 H18 109.9 no
N2 C17 H19 109.2 no
H17 C17 H19 109.5 no
H18 C17 H19 109.4 no
N2 C18 H20 109.5 no
N2 C18 H21 109.4 no
H20 C18 H21 109.7 no
N2 C18 H22 109.3 no
H20 C18 H22 109.5 no
H21 C18 H22 109.4 no
O3 C19 C20 123.0(5) yes
O3 C19 C24 117.2(6) yes
C20 C19 C24 119.8(6) yes
C19 C20 C21 120.5(6) yes
C19 C20 H23 119.6 no
C21 C20 H23 119.9 no
C20 C21 C22 120.1(6) yes
C20 C21 H24 120.2 no
C22 C21 H24 119.8 no
C21 C22 C23 120.4(6) yes
C21 C22 H25 119.8 no
C23 C22 H25 119.9 no
C22 C23 C24 120.4(6) yes
C22 C23 H26 119.9 no
C24 C23 H26 119.8 no
C19 C24 C23 118.9(6) yes
C19 C24 C25 121.0(5) yes
C23 C24 C25 120.1(5) yes
N3 C25 C24 114.6(5) yes
N3 C25 H27 108.3 no
C24 C25 H27 108.1 no
N3 C25 H28 108.2 no
C24 C25 H28 108.1 no
H27 C25 H28 109.4 no
N3 C26 C27 113.3(5) yes
N3 C26 H29 108.3 no
C27 C26 H29 108.3 no
N3 C26 H30 108.6 no
C27 C26 H30 108.6 no
H29 C26 H30 109.7 no
C26 C27 C28 121.8(5) yes
C26 C27 C32 118.9(5) yes
C28 C27 C32 118.9(5) yes
C27 C28 C29 121.0(6) yes
C27 C28 H31 119.4 no
C29 C28 H31 119.6 no
C28 C29 C30 118.9(5) yes
C28 C29 H32 120.7 no
C30 C29 H32 120.5 no
C29 C30 C31 121.5(5) yes
C29 C30 H33 119.4 no
C31 C30 H33 119.1 no
C30 C31 C32 119.7(5) yes
C30 C31 H34 120.3 no
C32 C31 H34 120.0 no
O4 C32 C27 119.7(5) yes
O4 C32 C31 120.3(5) yes
C27 C32 C31 120.0(5) yes
N4 C33 C34 109.1(5) yes
N4 C33 H37 109.6 no
C34 C33 H37 109.5 no
N4 C33 H38 109.6 no
C34 C33 H38 109.5 no
H37 C33 H38 109.5 no
N3 C34 C33 110.2(5) yes
N3 C34 H35 109.2 no
C33 C34 H35 109.6 no
N3 C34 H36 109.1 no
C33 C34 H36 109.5 no
H35 C34 H36 109.3 no
N4 C35 H39 109.4 no
N4 C35 H40 109.4 no
H39 C35 H40 109.6 no
N4 C35 H41 109.4 no
H39 C35 H41 109.6 no
H40 C35 H41 109.4 no
N4 C36 H42 109.4 no
N4 C36 H43 109.3 no
H42 C36 H43 109.1 no
N4 C36 H44 109.6 no
H42 C36 H44 109.8 no
H43 C36 H44 109.7 no
O5 C37 C38 120.8(6) yes
O5 C37 C42 119.0(5) yes
C38 C37 C42 120.2(5) yes
C37 C38 C39 119.9(6) yes
C37 C38 H45 120.1 no
C39 C38 H45 120.1 no
C38 C39 C40 119.7(6) yes
C38 C39 H46 120.0 no
C40 C39 H46 120.3 no
C39 C40 C41 120.0(6) yes
C39 C40 H47 119.9 no
C41 C40 H47 120.1 no
C40 C41 C42 121.4(6) yes
C40 C41 H48 119.0 no
C42 C41 H48 119.6 no
C37 C42 C41 118.8(6) yes
C37 C42 C43 121.6(5) yes
C41 C42 C43 119.6(6) yes
N5 C43 C42 114.0(5) yes
N5 C43 H49 108.2 no
C42 C43 H49 108.3 no
N5 C43 H50 108.3 no
C42 C43 H50 108.5 no
H49 C43 H50 109.4 no
N5 C44 C45 112.8(5) yes
N5 C44 H51 108.7 no
C45 C44 H51 108.7 no
N5 C44 H52 108.3 no
C45 C44 H52 108.7 no
H51 C44 H52 109.6 no
C44 C45 C46 122.0(6) yes
C44 C45 C50 118.5(6) yes
C46 C45 C50 119.4(6) yes
C45 C46 C47 119.9(7) yes
C45 C46 H53 120.1 no
C47 C46 H53 120.0 no
C46 C47 C48 119.6(7) yes
C46 C47 H54 120.4 no
C48 C47 H54 120.0 no
C47 C48 C49 121.2(6) yes
C47 C48 H55 119.4 no
C49 C48 H55 119.4 no
C48 C49 C50 118.9(7) yes
C48 C49 H56 120.5 no
C50 C49 H56 120.7 no
O6 C50 C45 115.9(5) yes
O6 C50 C49 122.9(6) yes
C45 C50 C49 120.9(6) yes
N5 C51 C52 110.4(6) yes
N5 C51 H57 109.1 no
C52 C51 H57 109.3 no
N5 C51 H58 109.3 no
C52 C51 H58 109.4 no
H57 C51 H58 109.4 no
N6 C52 C51 108.6(5) yes
N6 C52 H59 109.9 no
C51 C52 H59 109.7 no
N6 C52 H60 109.6 no
C51 C52 H60 109.5 no
H59 C52 H60 109.6 no
N6 C53 H61 109.5 no
N6 C53 H62 109.5 no
H61 C53 H62 109.2 no
N6 C53 H63 109.6 no
H61 C53 H63 109.5 no
H62 C53 H63 109.5 no
N6 C54 H64 109.8 no
N6 C54 H65 109.6 no
H64 C54 H65 109.3 no
N6 C54 H66 109.6 no
H64 C54 H66 109.4 no
H65 C54 H66 109.2 no
O7 C55 C56 121.2(7) yes
O7 C55 C60 118.6(5) yes
C56 C55 C60 120.2(6) yes
C55 C56 C57 119.3(7) yes
C55 C56 H67 120.4 no
C57 C56 H67 120.4 no
C56 C57 C58 120.2(6) yes
C56 C57 H68 119.6 no
C58 C57 H68 120.2 no
C57 C58 C59 120.0(7) yes
C57 C58 H69 120.1 no
C59 C58 H69 119.9 no
C58 C59 C60 120.8(8) yes
C58 C59 H70 119.5 no
C60 C59 H70 119.7 no
C55 C60 C59 119.3(6) yes
C55 C60 C61 120.4(5) yes
C59 C60 C61 120.1(6) yes
N7 C61 C60 114.5(5) yes
N7 C61 H71 108.1 no
C60 C61 H71 108.2 no
N7 C61 H72 108.3 no
C60 C61 H72 108.3 no
H71 C61 H72 109.4 no
N7 C62 C63 112.2(5) yes
N7 C62 H73 108.7 no
C63 C62 H73 108.6 no
N7 C62 H74 109.1 no
C63 C62 H74 108.9 no
H73 C62 H74 109.3 no
C62 C63 C64 120.8(6) yes
C62 C63 C68 119.1(6) yes
C64 C63 C68 119.9(6) yes
C63 C64 C65 120.8(6) yes
C63 C64 H75 119.4 no
C65 C64 H75 119.8 no
C64 C65 C66 116.6(7) yes
C64 C65 H76 121.5 no
C66 C65 H76 121.9 no
C65 C66 C67 124.3(7) yes
C65 C66 H77 117.8 no
C67 C66 H77 117.9 no
C66 C67 C68 119.1(7) yes
C66 C67 H78 120.6 no
C68 C67 H78 120.4 no
O8 C68 C63 118.7(6) yes
O8 C68 C67 121.9(6) yes
C63 C68 C67 119.4(7) yes
N7 C69 C70 107.9(6) yes
N7 C69 H79 109.9 no
C70 C69 H79 109.8 no
N7 C69 H80 109.8 no
C70 C69 H80 109.7 no
H79 C69 H80 109.6 no
N8 C70 C69 110.4(5) yes
N8 C70 H81 109.3 no
C69 C70 H81 109.0 no
N8 C70 H82 109.5 no
C69 C70 H82 109.2 no
H81 C70 H82 109.5 no
N8 C71 H83 109.3 no
N8 C71 H84 109.3 no
H83 C71 H84 109.8 no
N8 C71 H85 109.2 no
H83 C71 H85 109.6 no
H84 C71 H85 109.6 no
N8 C72 H86 109.4 no
N8 C72 H87 109.3 no
H86 C72 H87 109.4 no
N8 C72 H88 109.4 no
H86 C72 H88 109.7 no
H87 C72 H88 109.5 no
O18 C74 H92 109.2 no
O18 C74 H93 109.8 no
H92 C74 H93 109.9 no
O18 C74 H94 109.2 no
H92 C74 H94 109.0 no
H93 C74 H94 109.7 no

loop_
_geom_bond_atom_site_label_1
_geom_bond_atom_site_label_2
_geom_bond_distance
_geom_bond_publ_flag
Cu1 Cu2 3.1239(9) yes
Cu1 O1 1.989(4) yes
Cu1 O2 2.261(4) yes
Cu1 O3 1.917(4) yes
Cu1 N1 2.038(5) yes
Cu1 N2 2.040(5) yes
Cu2 O1 1.980(4) yes
Cu2 O3 2.105(4) yes
Cu2 O4 1.985(4) yes
Cu2 N3 2.034(4) yes
Cu2 N4 2.094(5) yes
Cu3 Cu4 3.1141(11) yes
Cu3 O5 1.998(4) yes
Cu3 O6 2.232(4) yes
Cu3 O7 1.936(5) yes
Cu3 N5 2.030(6) yes
Cu3 N6 2.049(5) yes
Cu4 O5 1.972(4) yes
Cu4 O7 2.093(4) yes
Cu4 O8 1.989(4) yes
Cu4 N7 2.025(5) yes
Cu4 N8 2.059(5) yes
Cl1 O9 1.402(6) yes
Cl1 O11 1.429(7) yes
Cl1 O12 1.429(7) yes
Cl1 O10 1.402(6) yes
Cl2 O13 1.383(14) yes
Cl2 O14 1.338(8) yes
Cl2 O15 1.385(8) yes
Cl2 O16 1.274(7) yes
O1 C1 1.354(6) yes
O2 C14 1.382(7) yes
O3 C19 1.364(7) yes
O4 C32 1.349(6) yes
O5 C37 1.359(6) yes
O6 C50 1.369(7) yes
O7 C55 1.353(7) yes
O8 C68 1.347(8) yes
O17 C73 1.436(7) yes
O18 C74 1.430(7) yes
N1 C7 1.498(8) yes
N1 C8 1.522(7) yes
N1 C15 1.484(7) yes
N2 C16 1.494(8) yes
N2 C17 1.500(8) yes
N2 C18 1.501(7) yes
N3 C25 1.517(7) yes
N3 C26 1.510(7) yes
N3 C34 1.481(8) yes
N4 C33 1.481(7) yes
N4 C35 1.464(8) yes
N4 C36 1.479(7) yes
N5 C43 1.525(8) yes
N5 C44 1.496(7) yes
N5 C51 1.508(8) yes
N6 C52 1.497(9) yes
N6 C53 1.482(8) yes
N6 C54 1.483(8) yes
N7 C61 1.505(8) yes
N7 C62 1.502(8) yes
N7 C69 1.504(8) yes
N8 C70 1.488(8) yes
N8 C71 1.508(8) yes
N8 C72 1.454(8) yes
C1 C2 1.389(8) yes
C1 C6 1.409(8) yes
C2 C3 1.379(8) yes
C2 H1 0.949 no
C3 C4 1.376(9) yes
C3 H2 0.948 no
C4 C5 1.378(9) yes
C4 H3 0.950 no
C5 C6 1.412(8) yes
C5 H4 0.948 no
C6 C7 1.508(8) yes
C7 H5 0.951 no
C7 H6 0.949 no
C8 C9 1.483(9) yes
C8 H7 0.951 no
C8 H8 0.950 no
C9 C10 1.393(8) yes
C9 C14 1.398(8) yes
C10 C11 1.396(11) yes
C10 H9 0.951(7) no
C11 C12 1.395(11) yes
C11 H10 0.948(7) no
C12 C13 1.391(9) yes
C12 H11 0.947 no
C13 C14 1.404(9) yes
C13 H12 0.949 no
C15 C16 1.505(8) yes
C15 H13 0.948 no
C15 H14 0.950 no
C16 H15 0.951 no
C16 H16 0.949 no
C17 H17 0.947 no
C17 H18 0.948 no
C17 H19 0.953 no
C18 H20 0.948 no
C18 H21 0.949 no
C18 H22 0.952 no
C19 C20 1.379(9) yes
C19 C24 1.400(8) yes
C20 C21 1.400(9) yes
C20 H23 0.949 no
C21 C22 1.37(1) yes
C21 H24 0.954 no
C22 C23 1.37(1) yes
C22 H25 0.950 no
C23 C24 1.416(8) yes
C23 H26 0.950 no
C24 C25 1.508(9) yes
C25 H27 0.949 no
C25 H28 0.951 no
C26 C27 1.494(8) yes
C26 H29 0.950 no
C26 H30 0.946 no
C27 C28 1.404(8) yes
C27 C32 1.409(8) yes
C28 C29 1.399(9) yes
C28 H31 0.952 no
C29 C30 1.375(9) yes
C29 H32 0.953 no
C30 C31 1.399(8) yes
C30 H33 0.953 no
C31 C32 1.388(8) yes
C31 H34 0.952 no
C33 C34 1.532(9) yes
C33 H37 0.950 no
C33 H38 0.949 no
C34 H35 0.950 no
C34 H36 0.952 no
C35 H39 0.948 no
C35 H40 0.950 no
C35 H41 0.951 no
C36 H42 0.952 no
C36 H43 0.953 no
C36 H44 0.945 no
C37 C38 1.389(8) yes
C37 C42 1.413(9) yes
C38 C39 1.410(8) yes
C38 H45 0.949 no
C39 C40 1.39(1) yes
C39 H46 0.951 no
C40 C41 1.38(1) yes
C40 H47 0.952 no
C41 C42 1.391(8) yes
C41 H48 0.950 no
C42 C43 1.497(9) yes
C43 H49 0.953 no
C43 H50 0.948 no
C44 C45 1.500(8) yes
C44 H51 0.947 no
C44 H52 0.951 no
C45 C46 1.398(9) yes
C45 C50 1.399(9) yes
C46 C47 1.390(9) yes
C46 H53 0.948 no
C47 C48 1.389(11) yes
C47 H54 0.949 no
C48 C49 1.39(1) yes
C48 H55 0.951 no
C49 C50 1.382(8) yes
C49 H56 0.949 no
C51 C52 1.499(9) yes
C51 H57 0.952 no
C51 H58 0.948 no
C52 H59 0.947 no
C52 H60 0.952 no
C53 H61 0.952 no
C53 H62 0.951 no
C53 H63 0.948 no
C54 H64 0.950 no
C54 H65 0.952 no
C54 H66 0.952 no
C55 C56 1.406(9) yes
C55 C60 1.39(1) yes
C56 C57 1.42(1) yes
C56 H67 0.948 no
C57 C58 1.357(12) yes
C57 H68 0.951 no
C58 C59 1.41(1) yes
C58 H69 0.948 no
C59 C60 1.385(8) yes
C59 H70 0.946 no
C60 C61 1.501(9) yes
C61 H71 0.952 no
C61 H72 0.949 no
C62 C63 1.513(9) yes
C62 H73 0.953 no
C62 H74 0.948 no
C63 C64 1.42(1) yes
C63 C68 1.405(9) yes
C64 C65 1.41(1) yes
C64 H75 0.953 no
C65 C66 1.392(11) yes
C65 H76 0.952 no
C66 C67 1.37(1) yes
C66 H77 0.951 no
C67 C68 1.400(9) yes
C67 H78 0.949 no
C69 C70 1.523(9) yes
C69 H79 0.948 no
C69 H80 0.951 no
C70 H81 0.951 no
C70 H82 0.948 no
C71 H83 0.948 no
C71 H84 0.949 no
C71 H85 0.950 no
C72 H86 0.949 no
C72 H87 0.952 no
C72 H88 0.948 no
C74 H92 0.952 no
C74 H93 0.943 no
C74 H94 0.954 no

loop_
_cod_changelog_entry_id
_cod_changelog_entry_author
_cod_changelog_entry_date
_cod_changelog_entry_text
1 'Vaitkus, Antanas' 2022-05-06T23:00:00+03:00 'Updated bibliographic information.'
2 'Vaitkus, Antanas' 2022-05-07T04:33:00+03:00
;
 Replaced the '&#x00A5;' sequences with backslash symbols ('\')
 in multiple data values.
;
